data_4342304
loop_
_publ_author_name
'Erickson, Jeremy D.'
'Fettinger, James C.'
'Power, Philip P.'

_publ_section_title
;
 Reaction of a germylene, stannylene, or plumbylene with trimethylaluminum
 and trimethylgallium: insertion into Al-C or ga-C bonds, a reversible
 metal-carbon insertion equilibrium, and a new route to diplumbenes.
;
_journal_issue 4
_journal_name_full 'Inorganic chemistry'
_journal_page_first 1940
_journal_page_last 1948
_journal_paper_doi 10.1021/ic502824w
_journal_volume 54
_journal_year 2015
_chemical_formula_moiety 'C51 H59 Al Ge'
_chemical_formula_sum 'C51 H59 Al Ge'
_chemical_formula_weight 771.55
_space_group_crystal_system monoclinic
_space_group_IT_number 14
_space_group_name_Hall '-P 2ybc'
_space_group_name_H-M_alt 'P 1 21/c 1'
_symmetry_space_group_name_Hall '-P 2ybc'
_symmetry_space_group_name_H-M 'P 1 21/c 1'
_atom_sites_solution_hydrogens difmap
_audit_creation_date 2014-11-21
_audit_creation_method
;
Olex2 1.2
(compiled 2014.09.19 svn.r3010 for OlexSys, GUI svn.r4874)
;
_cell_angle_alpha 90
_cell_angle_beta 112.0460(11)
_cell_angle_gamma 90
_cell_formula_units_Z 4
_cell_length_a 10.0578(3)
_cell_length_b 41.8918(12)
_cell_length_c 10.6748(3)
_cell_measurement_reflns_used 9952
_cell_measurement_temperature 90(2)
_cell_measurement_theta_max 72.10
_cell_measurement_theta_min 8.75
_cell_volume 4168.9(2)
_computing_cell_refinement 'SAINT (8.34a) (Bruker, 2013)'
_computing_data_collection 'Apex2 (2013.10-2) (Bruker, 2013)'
_computing_data_reduction 'SAINT (8.34a) (Bruker, 2013)'
_computing_molecular_graphics 'Olex2 (Dolomanov et al., 2009)'
_computing_publication_material 'Olex2 (Dolomanov et al., 2009)'
_computing_structure_refinement 'SHELXL-2014/7 (Sheldrick, 2014)'
_computing_structure_solution 'SHELXT (Sheldrick, 2013)'
_diffrn_ambient_temperature 90(2)
_diffrn_measured_fraction_theta_full 0.988
_diffrn_measured_fraction_theta_max 0.987
_diffrn_measurement_device_type 'Bruker APEX-II CCD'
_diffrn_measurement_method '\f and \w scans'
_diffrn_radiation_type CuK\a
_diffrn_radiation_wavelength 1.54178
_diffrn_reflns_av_R_equivalents 0.0255
_diffrn_reflns_av_unetI/netI 0.0262
_diffrn_reflns_Laue_measured_fraction_full 0.988
_diffrn_reflns_Laue_measured_fraction_max 0.987
_diffrn_reflns_limit_h_max 12
_diffrn_reflns_limit_h_min -11
_diffrn_reflns_limit_k_max 50
_diffrn_reflns_limit_k_min -50
_diffrn_reflns_limit_l_max 11
_diffrn_reflns_limit_l_min -12
_diffrn_reflns_number 21576
_diffrn_reflns_point_group_measured_fraction_full 0.988
_diffrn_reflns_point_group_measured_fraction_max 0.987
_diffrn_reflns_theta_full 67.679
_diffrn_reflns_theta_max 69.132
_diffrn_reflns_theta_min 8.929
_diffrn_standards_number 0
_exptl_absorpt_coefficient_mu 1.442
_exptl_absorpt_correction_T_max 0.7536
_exptl_absorpt_correction_T_min 0.6563
_exptl_absorpt_correction_type multi-scan
_exptl_absorpt_process_details 'SADABS 2012/1 (Sheldrick, 2012)'
_exptl_crystal_colour Colorless
_exptl_crystal_density_diffrn 1.229
_exptl_crystal_description Block
_exptl_crystal_F_000 1640
_exptl_crystal_size_max 0.344
_exptl_crystal_size_mid 0.306
_exptl_crystal_size_min 0.182
_refine_diff_density_max 0.310
_refine_diff_density_min -0.266
_refine_diff_density_rms 0.042
_refine_ls_extinction_method none
_refine_ls_goodness_of_fit_ref 1.013
_refine_ls_hydrogen_treatment refall
_refine_ls_matrix_type full
_refine_ls_number_parameters 738
_refine_ls_number_reflns 7655
_refine_ls_number_restraints 42
_refine_ls_restrained_S_all 1.010
_refine_ls_R_factor_all 0.0297
_refine_ls_R_factor_gt 0.0270
_refine_ls_shift/su_max 0.001
_refine_ls_shift/su_mean 0.000
_refine_ls_structure_factor_coef Fsqd
_refine_ls_weighting_details 'w=1/[\s^2^(Fo^2^)+(0.0286P)^2^+2.5993P] where P=(Fo^2^+2Fc^2^)/3'
_refine_ls_weighting_scheme calc
_refine_ls_wR_factor_gt 0.0674
_refine_ls_wR_factor_ref 0.0690
_reflns_Friedel_coverage 0.000
_reflns_number_gt 7091
_reflns_number_total 7655
_reflns_threshold_expression 'I > 2\s(I)'
_cod_data_source_file ic502824w_si_002.cif
_cod_data_source_block JE4FMI
_cod_depositor_comments
;
The following automatic conversions were performed:

'_exptl_absorpt_correction_type' value 'Multi-scan' changed to
'multi-scan' according to
/usr/data/users/saulius/crontab/automatic-downloads/rss-feeds/ACS/lib/dictionaries/cif_core.dic
dictionary named 'cif_core.dic' version 2.4.2 from 2011-04-26.

Automatic conversion script
Id: cif_fix_values 3008 2015-01-20 13:52:24Z robertas 

 Adding full bibliography for 4342304--4342310.cif.
;
_cod_database_code 4342304
_shelx_space_group_comment
;
The symmetry employed for this shelxl refinement is uniquely defined 
by the following loop, which should always be used as a source of 
symmetry information in preference to the above space-group names. 
They are only intended as comments. 
;
_shelx_estimated_absorpt_t_max 0.779
_shelx_estimated_absorpt_t_min 0.637
_olex2_refinement_description
;
1. Others
 Fixed Sof: H16A(0.56) H16B(0.56) H16C(0.56) H16D(0.44) H16E(0.44) H16F(0.44)
 H51A(0.56) H51B(0.56) H51C(0.56) H51D(0.44) H51E(0.44) H51F(0.44)
;
_shelx_shelxl_version_number 2014/7
_olex2_submission_special_instructions 'No special instructions were received'

loop_
_space_group_symop_operation_xyz
'x, y, z'
'-x, y+1/2, -z+1/2'
'-x, -y, -z'
'x, -y-1/2, z-1/2'

loop_
_atom_site_label
_atom_site_type_symbol
_atom_site_fract_x
_atom_site_fract_y
_atom_site_fract_z
_atom_site_U_iso_or_equiv
_atom_site_adp_type
_atom_site_occupancy
_atom_site_site_symmetry_order
_atom_site_calc_flag
_atom_site_refinement_flags_posn
_atom_site_refinement_flags_occupancy
_atom_site_disorder_assembly
_atom_site_disorder_group
Ge1 Ge 0.68259(2) 0.11650(2) 0.24562(2) 0.01438(6) Uani 1 1 d . . . .
Al1 Al 0.62475(5) 0.14246(2) 0.02203(4) 0.01981(10) Uani 1 1 d . . . .
C1 C 0.58917(17) 0.07431(4) 0.19639(17) 0.0210(3) Uani 1 1 d . . . .
H1A H 0.488(2) 0.0785(5) 0.147(2) 0.030(5) Uiso 1 1 d . . . .
H1B H 0.599(2) 0.0618(5) 0.275(2) 0.038(5) Uiso 1 1 d . . . .
H1C H 0.626(2) 0.0635(5) 0.137(2) 0.031(5) Uiso 1 1 d . . . .
C2 C 0.51243(19) 0.11285(5) -0.12096(17) 0.0281(4) Uani 1 1 d . . . .
H2A H 0.455(3) 0.1247(6) -0.198(3) 0.056(7) Uiso 1 1 d . . . .
H2B H 0.449(2) 0.0981(6) -0.096(2) 0.046(6) Uiso 1 1 d . . . .
H2C H 0.576(3) 0.0997(6) -0.146(3) 0.063(8) Uiso 1 1 d . . . .
C3 C 0.7331(2) 0.17472(4) -0.03176(18) 0.0267(4) Uani 1 1 d . . . .
H3A H 0.809(2) 0.1645(5) -0.050(2) 0.040(6) Uiso 1 1 d . . . .
H3B H 0.779(2) 0.1908(5) 0.034(2) 0.037(5) Uiso 1 1 d . . . .
H3C H 0.671(3) 0.1855(6) -0.115(2) 0.048(6) Uiso 1 1 d . . . .
C4 C 0.88586(15) 0.11112(3) 0.37525(14) 0.0160(3) Uani 1 1 d . . . .
C5 C 0.94876(15) 0.08029(3) 0.39722(14) 0.0170(3) Uani 1 1 d . . . .
C6 C 1.08027(17) 0.07496(4) 0.50254(16) 0.0210(3) Uani 1 1 d . . . .
H6 H 1.1192(19) 0.0540(5) 0.5165(18) 0.023(4) Uiso 1 1 d . . . .
C7 C 1.15581(17) 0.09941(4) 0.58513(16) 0.0240(3) Uani 1 1 d . . . .
H7 H 1.243(2) 0.0951(4) 0.655(2) 0.026(5) Uiso 1 1 d . . . .
C8 C 1.10324(17) 0.13012(4) 0.55532(15) 0.0219(3) Uani 1 1 d . . . .
H8 H 1.158(2) 0.1481(4) 0.6051(18) 0.024(4) Uiso 1 1 d . . . .
C9 C 0.97159(16) 0.13671(4) 0.45100(15) 0.0177(3) Uani 1 1 d . . . .
C10 C 0.89300(15) 0.05157(3) 0.30787(15) 0.0181(3) Uani 1 1 d . . . .
C11 C 0.84249(16) 0.02473(4) 0.35558(15) 0.0200(3) Uani 1 1 d . . . .
C12 C 0.80229(17) -0.00244(4) 0.27529(17) 0.0238(3) Uani 1 1 d . . . .
H12 H 0.765(2) -0.0204(5) 0.3089(19) 0.026(5) Uiso 1 1 d . . . .
C13 C 0.81714(18) -0.00467(4) 0.15102(17) 0.0268(4) Uani 1 1 d . . . .
C14 C 0.86929(18) 0.02179(4) 0.10619(16) 0.0249(3) Uani 1 1 d . . . .
H14 H 0.880(2) 0.0211(5) 0.022(2) 0.027(5) Uiso 1 1 d . . . .
C15 C 0.90581(16) 0.05004(4) 0.18119(15) 0.0204(3) Uani 1 1 d . . . .
C16 C 0.82560(17) 0.02523(4) 0.48983(16) 0.0231(3) Uani 1 1 d D . . .
H16A H 0.891(3) 0.0395(7) 0.558(3) 0.034(10) Uiso 0.56 1 d D P A 1
H16B H 0.837(4) 0.0042(4) 0.533(3) 0.029(9) Uiso 0.56 1 d D P B 1
H16C H 0.7287(16) 0.0324(8) 0.477(3) 0.029(9) Uiso 0.56 1 d D P C 1
H16D H 0.759(3) 0.0085(7) 0.495(4) 0.027(11) Uiso 0.44 1 d D P D 2
H16E H 0.786(4) 0.0455(5) 0.506(4) 0.026(11) Uiso 0.44 1 d D P E 2
H16F H 0.915(2) 0.0219(10) 0.568(3) 0.028(11) Uiso 0.44 1 d D P F 2
C17 C 0.7780(3) -0.03516(5) 0.0696(2) 0.0407(5) Uani 1 1 d . . . .
H17A H 0.814(3) -0.0527(7) 0.119(3) 0.071(8) Uiso 1 1 d . . . .
H17B H 0.811(3) -0.0344(6) -0.006(3) 0.056(7) Uiso 1 1 d . . . .
H17C H 0.675(4) -0.0371(7) 0.030(3) 0.078(9) Uiso 1 1 d . . . .
C18 C 0.95523(19) 0.07817(4) 0.12198(17) 0.0231(3) Uani 1 1 d . . . .
H18A H 0.876(2) 0.0928(5) 0.076(2) 0.038(5) Uiso 1 1 d . . . .
H18B H 0.995(2) 0.0713(5) 0.055(2) 0.036(5) Uiso 1 1 d . . . .
H18C H 1.027(2) 0.0897(5) 0.186(2) 0.027(5) Uiso 1 1 d . . . .
C19 C 0.95395(15) 0.17224(4) 0.42215(15) 0.0182(3) Uani 1 1 d . . . .
C20 C 1.01219(15) 0.18426(4) 0.33026(15) 0.0190(3) Uani 1 1 d . . . .
C21 C 1.03675(16) 0.21696(4) 0.32649(16) 0.0209(3) Uani 1 1 d . . . .
H21 H 1.079(2) 0.2243(4) 0.2647(19) 0.025(5) Uiso 1 1 d . . . .
C22 C 1.00709(15) 0.23835(4) 0.41162(15) 0.0203(3) Uani 1 1 d . . . .
C23 C 0.94462(16) 0.22639(4) 0.49793(15) 0.0204(3) Uani 1 1 d . . . .
H23 H 0.918(2) 0.2401(5) 0.5529(19) 0.025(5) Uiso 1 1 d . . . .
C24 C 0.91830(16) 0.19395(4) 0.50513(15) 0.0199(3) Uani 1 1 d . . . .
C25 C 1.05769(18) 0.16211(4) 0.24223(17) 0.0233(3) Uani 1 1 d . . . .
H25A H 1.085(2) 0.1747(5) 0.176(2) 0.035(5) Uiso 1 1 d . . . .
H25B H 0.979(2) 0.1476(5) 0.190(2) 0.032(5) Uiso 1 1 d . . . .
H25C H 1.137(2) 0.1493(5) 0.296(2) 0.028(5) Uiso 1 1 d . . . .
C26 C 1.0447(2) 0.27326(4) 0.41447(19) 0.0264(3) Uani 1 1 d . . . .
H26A H 0.970(3) 0.2863(5) 0.423(2) 0.044(6) Uiso 1 1 d . . . .
H26B H 1.062(2) 0.2793(5) 0.334(2) 0.035(5) Uiso 1 1 d . . . .
H26C H 1.132(2) 0.2779(5) 0.490(2) 0.040(6) Uiso 1 1 d . . . .
C27 C 0.8540(2) 0.18317(4) 0.60447(17) 0.0258(3) Uani 1 1 d . . . .
H27A H 0.926(2) 0.1720(5) 0.680(2) 0.031(5) Uiso 1 1 d . . . .
H27B H 0.776(2) 0.1690(5) 0.563(2) 0.031(5) Uiso 1 1 d . . . .
H27C H 0.821(2) 0.2011(5) 0.642(2) 0.032(5) Uiso 1 1 d . . . .
C28 C 0.56992(15) 0.13870(3) 0.33948(14) 0.0168(3) Uani 1 1 d . . . .
C29 C 0.55471(16) 0.12820(4) 0.46051(15) 0.0196(3) Uani 1 1 d . . . .
C30 C 0.49002(19) 0.14841(4) 0.52563(17) 0.0262(3) Uani 1 1 d . . . .
H30 H 0.482(2) 0.1410(5) 0.609(2) 0.034(5) Uiso 1 1 d . . . .
C31 C 0.43383(19) 0.17771(4) 0.47239(18) 0.0280(4) Uani 1 1 d . . . .
H31 H 0.387(2) 0.1910(5) 0.516(2) 0.033(5) Uiso 1 1 d . . . .
C32 C 0.43480(17) 0.18667(4) 0.34861(17) 0.0236(3) Uani 1 1 d . . . .
H32 H 0.3853(19) 0.2064(5) 0.3053(18) 0.024(4) Uiso 1 1 d . . . .
C33 C 0.50086(16) 0.16754(4) 0.28127(15) 0.0184(3) Uani 1 1 d . . . .
C34 C 0.58146(16) 0.09499(4) 0.52157(15) 0.0203(3) Uani 1 1 d . . . .
C35 C 0.69833(17) 0.08747(4) 0.64139(15) 0.0219(3) Uani 1 1 d . . . .
C36 C 0.69820(18) 0.05885(4) 0.70803(16) 0.0233(3) Uani 1 1 d . . . .
H36 H 0.780(2) 0.0545(4) 0.7900(19) 0.025(5) Uiso 1 1 d . . . .
C37 C 0.58577(18) 0.03729(4) 0.66177(16) 0.0241(3) Uani 1 1 d . . . .
C38 C 0.47195(18) 0.04466(4) 0.54272(17) 0.0242(3) Uani 1 1 d . . . .
H38 H 0.397(2) 0.0297(5) 0.5084(18) 0.023(5) Uiso 1 1 d . . . .
C39 C 0.46710(17) 0.07310(4) 0.47271(16) 0.0217(3) Uani 1 1 d . . . .
C40 C 0.8223(2) 0.10980(4) 0.70323(18) 0.0285(4) Uani 1 1 d . . . .
H40A H 0.795(2) 0.1297(5) 0.734(2) 0.034(5) Uiso 1 1 d . . . .
H40B H 0.868(2) 0.1154(4) 0.639(2) 0.028(5) Uiso 1 1 d . . . .
H40C H 0.894(2) 0.1003(5) 0.780(2) 0.039(6) Uiso 1 1 d . . . .
C41 C 0.5870(2) 0.00730(4) 0.74050(19) 0.0316(4) Uani 1 1 d . . . .
H41A H 0.583(3) 0.0127(6) 0.827(3) 0.052(7) Uiso 1 1 d . . . .
H41B H 0.678(3) -0.0043(6) 0.760(2) 0.054(7) Uiso 1 1 d . . . .
H41C H 0.504(2) -0.0069(6) 0.692(2) 0.044(6) Uiso 1 1 d . . . .
C42 C 0.33415(18) 0.08023(4) 0.35070(18) 0.0259(3) Uani 1 1 d . . . .
H42A H 0.267(3) 0.0627(6) 0.331(2) 0.048(6) Uiso 1 1 d . . . .
H42B H 0.354(2) 0.0847(6) 0.272(2) 0.045(6) Uiso 1 1 d . . . .
H42C H 0.287(3) 0.0986(6) 0.364(2) 0.051(7) Uiso 1 1 d . . . .
C43 C 0.47381(15) 0.17900(3) 0.13903(15) 0.0180(3) Uani 1 1 d . . . .
C44 C 0.53021(16) 0.20858(4) 0.11638(15) 0.0194(3) Uani 1 1 d . . . .
C45 C 0.47995(16) 0.22195(4) -0.01182(16) 0.0204(3) Uani 1 1 d . . . .
H45 H 0.5197(18) 0.2421(4) -0.0222(17) 0.018(4) Uiso 1 1 d . . . .
C46 C 0.37644(16) 0.20700(4) -0.12232(15) 0.0204(3) Uani 1 1 d . . . .
C47 C 0.32194(17) 0.17820(4) -0.09984(16) 0.0218(3) Uani 1 1 d . . . .
H47 H 0.246(2) 0.1677(5) -0.174(2) 0.027(5) Uiso 1 1 d . . . .
C48 C 0.36497(16) 0.16422(3) 0.02862(15) 0.0194(3) Uani 1 1 d . . . .
C49 C 0.64664(18) 0.22540(4) 0.22886(17) 0.0245(3) Uani 1 1 d . . . .
H49A H 0.735(3) 0.2135(6) 0.257(2) 0.048(6) Uiso 1 1 d . . . .
H49B H 0.625(3) 0.2268(6) 0.308(3) 0.053(7) Uiso 1 1 d . . . .
H49C H 0.667(2) 0.2461(6) 0.199(2) 0.047(6) Uiso 1 1 d . . . .
C50 C 0.3242(2) 0.22197(4) -0.26074(17) 0.0263(4) Uani 1 1 d . . . .
H50A H 0.274(2) 0.2415(6) -0.263(2) 0.045(6) Uiso 1 1 d . . . .
H50B H 0.261(2) 0.2085(5) -0.329(2) 0.032(5) Uiso 1 1 d . . . .
H50C H 0.400(3) 0.2278(6) -0.288(2) 0.048(6) Uiso 1 1 d . . . .
C51 C 0.28399(17) 0.13523(4) 0.04559(17) 0.0231(3) Uani 1 1 d D . . .
H51A H 0.196(2) 0.1309(8) -0.033(2) 0.040(10) Uiso 0.56 1 d D P G 1
H51B H 0.253(3) 0.1383(7) 0.122(2) 0.025(8) Uiso 0.56 1 d D P H 1
H51C H 0.340(3) 0.1155(4) 0.064(3) 0.017(8) Uiso 0.56 1 d D P I 1
H51D H 0.335(4) 0.1228(9) 0.127(2) 0.047(15) Uiso 0.44 1 d D P J 2
H51E H 0.264(4) 0.1205(7) -0.030(2) 0.016(9) Uiso 0.44 1 d D P K 2
H51F H 0.191(2) 0.1407(7) 0.049(4) 0.011(9) Uiso 0.44 1 d D P L 2

loop_
_atom_site_aniso_label
_atom_site_aniso_U_11
_atom_site_aniso_U_22
_atom_site_aniso_U_33
_atom_site_aniso_U_23
_atom_site_aniso_U_13
_atom_site_aniso_U_12
Ge1 0.01459(9) 0.01445(9) 0.01353(9) -0.00088(6) 0.00464(7) -0.00026(6)
Al1 0.0204(2) 0.0227(2) 0.0171(2) 0.00142(17) 0.00793(18) 0.00196(18)
C1 0.0183(8) 0.0186(7) 0.0236(8) -0.0027(6) 0.0050(6) -0.0005(6)
C2 0.0255(9) 0.0404(10) 0.0180(8) -0.0040(7) 0.0077(7) -0.0016(8)
C3 0.0298(9) 0.0273(9) 0.0260(9) 0.0042(7) 0.0139(7) 0.0023(7)
C4 0.0161(7) 0.0199(7) 0.0129(7) 0.0009(5) 0.0064(6) -0.0016(6)
C5 0.0170(7) 0.0186(7) 0.0162(7) 0.0009(6) 0.0073(6) -0.0011(6)
C6 0.0210(7) 0.0204(8) 0.0201(8) 0.0034(6) 0.0061(6) 0.0019(6)
C7 0.0188(8) 0.0295(9) 0.0179(8) 0.0030(6) 0.0001(6) -0.0016(6)
C8 0.0217(8) 0.0231(8) 0.0178(7) -0.0033(6) 0.0039(6) -0.0061(6)
C9 0.0193(7) 0.0199(7) 0.0147(7) -0.0012(6) 0.0073(6) -0.0022(6)
C10 0.0159(7) 0.0173(7) 0.0188(7) 0.0005(6) 0.0037(6) 0.0032(6)
C11 0.0176(7) 0.0189(7) 0.0206(8) 0.0026(6) 0.0040(6) 0.0037(6)
C12 0.0242(8) 0.0169(8) 0.0260(8) 0.0036(6) 0.0047(7) 0.0011(6)
C13 0.0315(9) 0.0188(8) 0.0236(8) -0.0018(6) 0.0028(7) 0.0027(7)
C14 0.0295(8) 0.0243(8) 0.0182(8) -0.0015(6) 0.0057(7) 0.0050(7)
C15 0.0186(7) 0.0207(8) 0.0200(7) 0.0007(6) 0.0050(6) 0.0035(6)
C16 0.0251(8) 0.0205(8) 0.0241(8) 0.0030(6) 0.0097(7) -0.0005(6)
C17 0.0617(14) 0.0217(9) 0.0324(11) -0.0053(8) 0.0105(10) -0.0007(9)
C18 0.0267(8) 0.0234(8) 0.0198(8) 0.0000(6) 0.0095(7) 0.0008(7)
C19 0.0163(7) 0.0184(7) 0.0163(7) -0.0016(6) 0.0020(6) -0.0025(6)
C20 0.0159(7) 0.0205(7) 0.0182(7) -0.0004(6) 0.0036(6) -0.0008(6)
C21 0.0177(7) 0.0226(8) 0.0210(8) 0.0030(6) 0.0058(6) -0.0013(6)
C22 0.0159(7) 0.0186(7) 0.0208(7) 0.0003(6) 0.0004(6) -0.0010(6)
C23 0.0189(7) 0.0203(8) 0.0184(7) -0.0047(6) 0.0030(6) -0.0012(6)
C24 0.0182(7) 0.0221(8) 0.0163(7) -0.0030(6) 0.0032(6) -0.0039(6)
C25 0.0258(8) 0.0219(8) 0.0244(8) 0.0004(7) 0.0121(7) 0.0000(7)
C26 0.0292(9) 0.0187(8) 0.0304(9) 0.0004(7) 0.0102(8) -0.0012(7)
C27 0.0324(9) 0.0243(8) 0.0231(8) -0.0068(7) 0.0134(7) -0.0081(7)
C28 0.0161(7) 0.0178(7) 0.0165(7) -0.0026(6) 0.0062(6) -0.0025(6)
C29 0.0204(7) 0.0211(8) 0.0179(7) -0.0009(6) 0.0079(6) -0.0019(6)
C30 0.0347(9) 0.0266(8) 0.0229(8) -0.0005(7) 0.0172(7) -0.0021(7)
C31 0.0360(9) 0.0248(8) 0.0311(9) -0.0042(7) 0.0215(8) 0.0023(7)
C32 0.0261(8) 0.0196(8) 0.0275(8) -0.0005(6) 0.0128(7) 0.0029(6)
C33 0.0177(7) 0.0189(7) 0.0191(7) -0.0019(6) 0.0074(6) -0.0022(6)
C34 0.0249(8) 0.0213(8) 0.0185(7) 0.0003(6) 0.0126(6) -0.0001(6)
C35 0.0270(8) 0.0241(8) 0.0178(7) -0.0008(6) 0.0122(6) -0.0013(6)
C36 0.0277(8) 0.0266(8) 0.0170(8) 0.0017(6) 0.0099(7) 0.0014(7)
C37 0.0300(8) 0.0222(8) 0.0233(8) 0.0024(6) 0.0137(7) 0.0005(6)
C38 0.0242(8) 0.0249(8) 0.0250(8) 0.0011(7) 0.0110(7) -0.0040(7)
C39 0.0229(8) 0.0239(8) 0.0215(8) 0.0013(6) 0.0118(6) 0.0009(6)
C40 0.0333(9) 0.0306(9) 0.0195(8) 0.0019(7) 0.0074(8) -0.0067(7)
C41 0.0384(10) 0.0263(9) 0.0288(10) 0.0067(7) 0.0110(8) -0.0023(8)
C42 0.0222(8) 0.0278(9) 0.0268(9) 0.0045(7) 0.0083(7) -0.0025(7)
C43 0.0164(7) 0.0183(7) 0.0196(7) 0.0006(6) 0.0070(6) 0.0043(6)
C44 0.0167(7) 0.0200(7) 0.0212(8) -0.0004(6) 0.0067(6) 0.0019(6)
C45 0.0198(7) 0.0190(7) 0.0230(8) 0.0022(6) 0.0088(6) 0.0016(6)
C46 0.0213(7) 0.0206(7) 0.0189(7) 0.0003(6) 0.0070(6) 0.0051(6)
C47 0.0236(8) 0.0204(8) 0.0191(8) -0.0038(6) 0.0053(6) 0.0010(6)
C48 0.0200(7) 0.0161(7) 0.0224(8) -0.0016(6) 0.0083(6) 0.0026(6)
C49 0.0222(8) 0.0252(8) 0.0219(8) 0.0018(7) 0.0037(7) -0.0035(7)
C50 0.0316(9) 0.0256(9) 0.0193(8) -0.0001(7) 0.0068(7) 0.0004(7)
C51 0.0228(8) 0.0202(8) 0.0249(8) -0.0019(6) 0.0076(7) -0.0018(6)

loop_
_atom_type_symbol
_atom_type_description
_atom_type_scat_dispersion_real
_atom_type_scat_dispersion_imag
_atom_type_scat_source
C C 0.0181 0.0091 'International Tables Vol C Tables 4.2.6.8 and 6.1.1.4'
H H 0.0000 0.0000 'International Tables Vol C Tables 4.2.6.8 and 6.1.1.4'
Al Al 0.2130 0.2455 'International Tables Vol C Tables 4.2.6.8 and 6.1.1.4'
Ge Ge -1.0885 0.8855 'International Tables Vol C Tables 4.2.6.8 and 6.1.1.4'

loop_
_geom_angle_atom_site_label_1
_geom_angle_atom_site_label_2
_geom_angle_atom_site_label_3
_geom_angle
C1 Ge1 Al1 102.67(5)
C1 Ge1 C4 110.04(6)
C1 Ge1 C28 104.27(6)
C4 Ge1 Al1 121.49(4)
C28 Ge1 Al1 107.76(4)
C28 Ge1 C4 109.20(6)
C2 Al1 Ge1 109.23(6)
C3 Al1 Ge1 129.05(6)
C3 Al1 C2 115.51(8)
Ge1 C1 H1A 106.3(11)
Ge1 C1 H1B 112.0(13)
Ge1 C1 H1C 109.6(12)
H1A C1 H1B 108.2(17)
H1A C1 H1C 108.4(16)
H1B C1 H1C 112.2(17)
Al1 C2 H2A 109.2(15)
Al1 C2 H2B 115.0(13)
Al1 C2 H2C 109.4(16)
H2A C2 H2B 108(2)
H2A C2 H2C 108(2)
H2B C2 H2C 106(2)
Al1 C3 H3A 108.9(13)
Al1 C3 H3B 116.1(13)
Al1 C3 H3C 110.5(13)
H3A C3 H3B 105.2(18)
H3A C3 H3C 107.8(18)
H3B C3 H3C 107.9(18)
C5 C4 Ge1 119.49(10)
C5 C4 C9 117.05(13)
C9 C4 Ge1 123.44(11)
C4 C5 C10 125.84(13)
C6 C5 C4 120.53(14)
C6 C5 C10 113.41(13)
C5 C6 H6 119.0(11)
C7 C6 C5 121.63(15)
C7 C6 H6 119.4(11)
C6 C7 H7 119.6(12)
C6 C7 C8 118.24(14)
C8 C7 H7 122.1(12)
C7 C8 H8 120.4(11)
C7 C8 C9 122.16(14)
C9 C8 H8 117.4(11)
C4 C9 C19 128.64(13)
C8 C9 C4 119.59(14)
C8 C9 C19 111.00(13)
C11 C10 C5 120.57(13)
C11 C10 C15 119.18(14)
C15 C10 C5 119.88(13)
C10 C11 C16 121.27(14)
C12 C11 C10 119.50(14)
C12 C11 C16 119.18(14)
C11 C12 H12 118.1(11)
C11 C12 C13 122.11(15)
C13 C12 H12 119.8(11)
C12 C13 C17 120.41(16)
C14 C13 C12 117.72(15)
C14 C13 C17 121.87(16)
C13 C14 H14 119.8(12)
C13 C14 C15 122.09(15)
C15 C14 H14 118.1(12)
C10 C15 C18 122.07(14)
C14 C15 C10 119.32(14)
C14 C15 C18 118.60(14)
C11 C16 H16A 115.7(19)
C11 C16 H16B 113.6(18)
C11 C16 H16C 109.6(18)
C11 C16 H16D 111(2)
C11 C16 H16E 112(2)
C11 C16 H16F 114(2)
H16A C16 H16B 105.5(13)
H16A C16 H16C 105.6(13)
H16B C16 H16C 106.1(13)
H16D C16 H16E 106.1(14)
H16D C16 H16F 106.2(14)
H16E C16 H16F 106.4(14)
C13 C17 H17A 113.3(18)
C13 C17 H17B 110.4(15)
C13 C17 H17C 109.0(18)
H17A C17 H17B 109(2)
H17A C17 H17C 108(3)
H17B C17 H17C 107(2)
C15 C18 H18A 111.3(12)
C15 C18 H18B 111.5(12)
C15 C18 H18C 112.7(12)
H18A C18 H18B 107.2(17)
H18A C18 H18C 107.9(17)
H18B C18 H18C 106.0(17)
C20 C19 C9 116.37(13)
C24 C19 C9 123.00(13)
C24 C19 C20 118.52(13)
C19 C20 C25 121.03(14)
C21 C20 C19 119.66(14)
C21 C20 C25 119.18(14)
C20 C21 H21 117.6(11)
C22 C21 C20 122.14(14)
C22 C21 H21 120.2(11)
C21 C22 C23 117.63(14)
C21 C22 C26 121.77(15)
C23 C22 C26 120.58(14)
C22 C23 H23 120.2(12)
C22 C23 C24 122.10(14)
C24 C23 H23 117.7(12)
C19 C24 C27 121.92(14)
C23 C24 C19 119.85(14)
C23 C24 C27 118.23(14)
C20 C25 H25A 110.2(12)
C20 C25 H25B 111.2(12)
C20 C25 H25C 110.5(12)
H25A C25 H25B 107.8(16)
H25A C25 H25C 109.2(16)
H25B C25 H25C 107.9(16)
C22 C26 H26A 110.8(13)
C22 C26 H26B 111.2(12)
C22 C26 H26C 110.7(13)
H26A C26 H26B 110.0(18)
H26A C26 H26C 108.2(18)
H26B C26 H26C 105.9(18)
C24 C27 H27A 110.2(12)
C24 C27 H27B 110.6(12)
C24 C27 H27C 111.4(12)
H27A C27 H27B 108.3(17)
H27A C27 H27C 106.9(17)
H27B C27 H27C 109.3(17)
C29 C28 Ge1 125.71(11)
C33 C28 Ge1 116.97(10)
C33 C28 C29 117.31(13)
C28 C29 C34 127.58(13)
C30 C29 C28 119.40(14)
C30 C29 C34 112.43(13)
C29 C30 H30 118.2(12)
C31 C30 C29 121.82(15)
C31 C30 H30 120.0(12)
C30 C31 H31 120.9(12)
C32 C31 C30 119.20(15)
C32 C31 H31 119.6(12)
C31 C32 H32 119.6(11)
C31 C32 C33 120.82(15)
C33 C32 H32 119.5(11)
C28 C33 C43 125.70(13)
C32 C33 C28 120.83(14)
C32 C33 C43 113.07(13)
C35 C34 C29 123.20(14)
C39 C34 C29 116.70(13)
C39 C34 C35 118.49(14)
C34 C35 C40 122.16(14)
C36 C35 C34 119.65(15)
C36 C35 C40 118.16(15)
C35 C36 H36 117.2(11)
C37 C36 C35 122.39(15)
C37 C36 H36 120.4(11)
C36 C37 C38 117.62(15)
C36 C37 C41 120.61(15)
C38 C37 C41 121.76(15)
C37 C38 H38 118.2(11)
C37 C38 C39 122.01(15)
C39 C38 H38 119.8(11)
C34 C39 C42 121.84(14)
C38 C39 C34 119.81(15)
C38 C39 C42 118.25(14)
C35 C40 H40A 113.0(12)
C35 C40 H40B 111.9(11)
C35 C40 H40C 110.6(13)
H40A C40 H40B 107.2(16)
H40A C40 H40C 106.4(17)
H40B C40 H40C 107.4(17)
C37 C41 H41A 110.0(14)
C37 C41 H41B 110.0(14)
C37 C41 H41C 112.3(13)
H41A C41 H41B 106(2)
H41A C41 H41C 108.3(19)
H41B C41 H41C 109.9(19)
C39 C42 H42A 110.8(14)
C39 C42 H42B 113.0(14)
C39 C42 H42C 111.3(15)
H42A C42 H42B 108.7(19)
H42A C42 H42C 108(2)
H42B C42 H42C 105(2)
C44 C43 C33 120.88(13)
C48 C43 C33 119.18(13)
C48 C43 C44 118.25(13)
C43 C44 C49 120.96(14)
C45 C44 C43 119.95(14)
C45 C44 C49 119.07(14)
C44 C45 H45 117.2(10)
C44 C45 C46 122.21(15)
C46 C45 H45 120.6(10)
C45 C46 C50 121.15(14)
C47 C46 C45 117.64(14)
C47 C46 C50 121.21(14)
C46 C47 H47 119.6(11)
C46 C47 C48 122.49(14)
C48 C47 H47 117.7(11)
C43 C48 C51 122.36(14)
C47 C48 C43 119.37(14)
C47 C48 C51 118.08(14)
C44 C49 H49A 111.0(14)
C44 C49 H49B 111.6(15)
C44 C49 H49C 110.5(13)
H49A C49 H49B 104(2)
H49A C49 H49C 106.2(19)
H49B C49 H49C 113(2)
C46 C50 H50A 111.3(13)
C46 C50 H50B 113.3(12)
C46 C50 H50C 112.7(14)
H50A C50 H50B 107.0(18)
H50A C50 H50C 104.7(19)
H50B C50 H50C 107.3(19)
C48 C51 H51A 114(2)
C48 C51 H51B 110.2(18)
C48 C51 H51C 114.2(16)
C48 C51 H51D 114(3)
C48 C51 H51E 111(2)
C48 C51 H51F 112.4(19)
H51A C51 H51B 105.7(13)
H51A C51 H51C 106.4(13)
H51B C51 H51C 106.0(13)
H51D C51 H51E 106.2(14)
H51D C51 H51F 106.6(14)
H51E C51 H51F 106.4(14)

loop_
_geom_bond_atom_site_label_1
_geom_bond_atom_site_label_2
_geom_bond_distance
Ge1 Al1 2.4851(5)
Ge1 C1 1.9776(15)
Ge1 C4 2.0054(14)
Ge1 C28 2.0013(14)
Al1 C2 1.9622(18)
Al1 C3 1.9528(18)
C1 H1A 0.97(2)
C1 H1B 0.96(2)
C1 H1C 0.96(2)
C2 H2A 0.95(3)
C2 H2B 0.99(2)
C2 H2C 0.96(3)
C3 H3A 0.96(2)
C3 H3B 0.95(2)
C3 H3C 0.98(2)
C4 C5 1.418(2)
C4 C9 1.422(2)
C5 C6 1.395(2)
C5 C10 1.507(2)
C6 H6 0.950(19)
C6 C7 1.379(2)
C7 H7 0.93(2)
C7 C8 1.382(2)
C8 H8 0.967(19)
C8 C9 1.401(2)
C9 C19 1.517(2)
C10 C11 1.406(2)
C10 C15 1.407(2)
C11 C12 1.391(2)
C11 C16 1.505(2)
C12 H12 0.97(2)
C12 C13 1.393(2)
C13 C14 1.386(2)
C13 C17 1.511(2)
C14 H14 0.94(2)
C14 C15 1.398(2)
C15 C18 1.507(2)
C16 H16A 0.983(10)
C16 H16B 0.982(10)
C16 H16C 0.980(10)
C16 H16D 0.980(10)
C16 H16E 0.979(10)
C16 H16F 0.978(10)
C17 H17A 0.90(3)
C17 H17B 0.99(3)
C17 H17C 0.97(3)
C18 H18A 0.98(2)
C18 H18B 0.99(2)
C18 H18C 0.93(2)
C19 C20 1.411(2)
C19 C24 1.407(2)
C20 C21 1.395(2)
C20 C25 1.509(2)
C21 H21 0.96(2)
C21 C22 1.386(2)
C22 C23 1.389(2)
C22 C26 1.508(2)
C23 H23 0.930(19)
C23 C24 1.392(2)
C24 C27 1.504(2)
C25 H25A 1.00(2)
C25 H25B 0.99(2)
C25 H25C 0.96(2)
C26 H26A 0.96(2)
C26 H26B 0.98(2)
C26 H26C 0.96(2)
C27 H27A 0.98(2)
C27 H27B 0.95(2)
C27 H27C 0.97(2)
C28 C29 1.426(2)
C28 C33 1.416(2)
C29 C30 1.401(2)
C29 C34 1.517(2)
C30 H30 0.97(2)
C30 C31 1.381(2)
C31 H31 0.96(2)
C31 C32 1.377(2)
C32 H32 0.984(19)
C32 C33 1.400(2)
C33 C43 1.516(2)
C34 C35 1.410(2)
C34 C39 1.409(2)
C35 C36 1.394(2)
C35 C40 1.499(2)
C36 H36 0.968(19)
C36 C37 1.385(2)
C37 C38 1.389(2)
C37 C41 1.509(2)
C38 H38 0.943(19)
C38 C39 1.397(2)
C39 C42 1.505(2)
C40 H40A 0.97(2)
C40 H40B 0.98(2)
C40 H40C 0.95(2)
C41 H41A 0.96(3)
C41 H41B 0.99(3)
C41 H41C 0.99(2)
C42 H42A 0.96(3)
C42 H42B 0.96(2)
C42 H42C 0.94(3)
C43 C44 1.421(2)
C43 C48 1.415(2)
C44 C45 1.387(2)
C44 C49 1.501(2)
C45 H45 0.958(18)
C45 C46 1.395(2)
C46 C47 1.383(2)
C46 C50 1.507(2)
C47 H47 0.97(2)
C47 C48 1.402(2)
C48 C51 1.511(2)
C49 H49A 0.96(3)
C49 H49B 0.95(3)
C49 H49C 0.97(2)
C50 H50A 0.96(2)
C50 H50B 0.95(2)
C50 H50C 0.94(3)
C51 H51A 0.979(10)
C51 H51B 0.981(10)
C51 H51C 0.976(10)
C51 H51D 0.978(10)
C51 H51E 0.978(10)
C51 H51F 0.975(10)

loop_
_geom_torsion_atom_site_label_1
_geom_torsion_atom_site_label_2
_geom_torsion_atom_site_label_3
_geom_torsion_atom_site_label_4
_geom_torsion
Ge1 C4 C5 C6 -169.18(11)
Ge1 C4 C5 C10 16.62(19)
Ge1 C4 C9 C8 169.34(11)
Ge1 C4 C9 C19 -21.7(2)
Ge1 C28 C29 C30 170.83(12)
Ge1 C28 C29 C34 -18.7(2)
Ge1 C28 C33 C32 -172.04(11)
Ge1 C28 C33 C43 15.79(19)
C4 C5 C6 C7 -2.5(2)
C4 C5 C10 C11 -114.64(17)
C4 C5 C10 C15 72.36(19)
C4 C9 C19 C20 -83.26(19)
C4 C9 C19 C24 113.55(18)
C5 C4 C9 C8 -8.9(2)
C5 C4 C9 C19 160.08(14)
C5 C6 C7 C8 -4.6(2)
C5 C10 C11 C12 -174.90(13)
C5 C10 C11 C16 7.5(2)
C5 C10 C15 C14 172.52(14)
C5 C10 C15 C18 -8.6(2)
C6 C5 C10 C11 70.80(18)
C6 C5 C10 C15 -102.19(16)
C6 C7 C8 C9 4.8(2)
C7 C8 C9 C4 2.1(2)
C7 C8 C9 C19 -168.70(14)
C8 C9 C19 C20 86.48(16)
C8 C9 C19 C24 -76.71(18)
C9 C4 C5 C6 9.1(2)
C9 C4 C5 C10 -165.07(13)
C9 C19 C20 C21 -162.14(13)
C9 C19 C20 C25 13.7(2)
C9 C19 C24 C23 161.02(14)
C9 C19 C24 C27 -18.0(2)
C10 C5 C6 C7 172.41(14)
C10 C11 C12 C13 3.4(2)
C11 C10 C15 C14 -0.6(2)
C11 C10 C15 C18 178.26(14)
C11 C12 C13 C14 -2.3(2)
C11 C12 C13 C17 177.37(17)
C12 C13 C14 C15 -0.3(2)
C13 C14 C15 C10 1.7(2)
C13 C14 C15 C18 -177.20(15)
C15 C10 C11 C12 -1.9(2)
C15 C10 C11 C16 -179.46(14)
C16 C11 C12 C13 -179.00(15)
C17 C13 C14 C15 -179.91(17)
C19 C20 C21 C22 0.7(2)
C20 C19 C24 C23 -1.8(2)
C20 C19 C24 C27 179.19(14)
C20 C21 C22 C23 -3.1(2)
C20 C21 C22 C26 175.13(15)
C21 C22 C23 C24 3.1(2)
C22 C23 C24 C19 -0.7(2)
C22 C23 C24 C27 178.34(14)
C24 C19 C20 C21 1.8(2)
C24 C19 C20 C25 177.71(14)
C25 C20 C21 C22 -175.29(14)
C26 C22 C23 C24 -175.13(15)
C28 C29 C30 C31 3.3(2)
C28 C29 C34 C35 109.40(18)
C28 C29 C34 C39 -85.26(19)
C28 C33 C43 C44 -120.92(16)
C28 C33 C43 C48 74.16(19)
C29 C28 C33 C32 7.2(2)
C29 C28 C33 C43 -164.96(14)
C29 C30 C31 C32 3.3(3)
C29 C34 C35 C36 165.16(14)
C29 C34 C35 C40 -12.8(2)
C29 C34 C39 C38 -166.34(14)
C29 C34 C39 C42 9.9(2)
C30 C29 C34 C35 -79.58(18)
C30 C29 C34 C39 85.76(17)
C30 C31 C32 C33 -4.6(3)
C31 C32 C33 C28 -0.8(2)
C31 C32 C33 C43 172.29(15)
C32 C33 C43 C44 66.38(18)
C32 C33 C43 C48 -98.54(16)
C33 C28 C29 C30 -8.3(2)
C33 C28 C29 C34 162.12(14)
C33 C43 C44 C45 -166.04(13)
C33 C43 C44 C49 15.4(2)
C33 C43 C48 C47 168.65(13)
C33 C43 C48 C51 -6.2(2)
C34 C29 C30 C31 -168.56(16)
C34 C35 C36 C37 -0.7(2)
C35 C34 C39 C38 -0.3(2)
C35 C34 C39 C42 175.98(15)
C35 C36 C37 C38 1.6(2)
C35 C36 C37 C41 -177.20(16)
C36 C37 C38 C39 -1.8(2)
C37 C38 C39 C34 1.2(2)
C37 C38 C39 C42 -175.20(15)
C39 C34 C35 C36 0.1(2)
C39 C34 C35 C40 -177.93(15)
C40 C35 C36 C37 177.32(15)
C41 C37 C38 C39 176.97(16)
C43 C44 C45 C46 -1.4(2)
C44 C43 C48 C47 3.3(2)
C44 C43 C48 C51 -171.50(13)
C44 C45 C46 C47 1.3(2)
C44 C45 C46 C50 -179.70(15)
C45 C46 C47 C48 1.2(2)
C46 C47 C48 C43 -3.5(2)
C46 C47 C48 C51 171.52(14)
C48 C43 C44 C45 -1.0(2)
C48 C43 C44 C49 -179.51(14)
C49 C44 C45 C46 177.19(15)
C50 C46 C47 C48 -177.81(15)
